data_2221254
loop_
_publ_author_name
'Teh, Chin Hoe'
'Teoh, Siew Chin'
'Yeap, Chin Sing'
'Chan, Kit Lam'
'Fun, Hoong-Kun'

_publ_section_title
;4,5,7,8,17-Pentahydroxy-14,18-dimethyl-6-methylene-3,10-dioxapentacyclo[9.8.0.0^1,7^.0^4,19^.0^13,18^]nonadec-14-ene-9,16-dione
 methanol solvate dihydrate
;
_journal_coeditor_code AT2747
_journal_issue 4
_journal_name_full 'Acta Crystallographica Section E'
_journal_page_first o898
_journal_page_last o899
_journal_paper_doi 10.1107/S1600536809010502
_journal_volume 65
_journal_year 2009
_chemical_formula_iupac 'C20 H24 O9, C H4 O, 2H2 O'
_chemical_formula_moiety 'C20 H24 O9, C H4 O, 2(H2 O)'
_chemical_formula_sum 'C21 H32 O12'
_chemical_formula_weight 476.47
_chemical_name_systematic
;
 4,5,7,8,17-pentahydroxy-14,18-dimethyl-6-methylene-3,10-dioxapentacyclo
[9.8.0.0^1,7^.0^4,19^.0^13,18^]nonadec-14-ene-9,16-dione methanol solvate
dihydrate
;
_space_group_IT_number 19
_symmetry_cell_setting orthorhombic
_symmetry_space_group_name_Hall 'P 2ac 2ab'
_symmetry_space_group_name_H-M 'P 21 21 21'
_atom_sites_solution_hydrogens geom
_atom_sites_solution_primary direct
_atom_sites_solution_secondary difmap
_audit_creation_method SHELXL-97
_cell_angle_alpha 90.00
_cell_angle_beta 90.00
_cell_angle_gamma 90.00
_cell_formula_units_Z 4
_cell_length_a 9.18170(10)
_cell_length_b 10.7806(2)
_cell_length_c 21.7817(3)
_cell_measurement_reflns_used 9889
_cell_measurement_temperature 100
_cell_measurement_theta_max 30.10
_cell_measurement_theta_min 2.41
_cell_volume 2156.04(6)
_computing_cell_refinement 'SAINT (Bruker, 2005)'
_computing_data_collection 'APEX2 (Bruker, 2005)'
_computing_data_reduction 'SAINT (Bruker, 2005)'
_computing_molecular_graphics 'SHELXTL (Sheldrick, 2008)'
_computing_publication_material
;
SHELXTL (Sheldrick, 2008) and PLATON (Spek, 2009)
;
_computing_structure_refinement 'SHELXTL (Sheldrick, 2008)'
_computing_structure_solution 'SHELXTL (Sheldrick, 2008)'
_diffrn_ambient_temperature 100
_diffrn_measured_fraction_theta_full 1.000
_diffrn_measured_fraction_theta_max 1.000
_diffrn_measurement_device_type
;
Bruker SMART APEXII CCD area-detector diffractometer
;
_diffrn_measurement_method '\f and \w scans'
_diffrn_radiation_monochromator graphite
_diffrn_radiation_source 'fine-focus sealed tube'
_diffrn_radiation_type MoK\a
_diffrn_radiation_wavelength 0.71073
_diffrn_reflns_av_R_equivalents 0.0334
_diffrn_reflns_av_sigmaI/netI 0.0224
_diffrn_reflns_limit_h_max 12
_diffrn_reflns_limit_h_min -12
_diffrn_reflns_limit_k_max 15
_diffrn_reflns_limit_k_min -15
_diffrn_reflns_limit_l_max 30
_diffrn_reflns_limit_l_min -29
_diffrn_reflns_number 27636
_diffrn_reflns_theta_full 30.12
_diffrn_reflns_theta_max 30.12
_diffrn_reflns_theta_min 1.87
_diffrn_standards_number 0
_exptl_absorpt_coefficient_mu 0.121
_exptl_absorpt_correction_T_max 0.9865
_exptl_absorpt_correction_T_min 0.9503
_exptl_absorpt_correction_type multi-scan
_exptl_absorpt_process_details '(<i>SADABS</i>; Bruker, 2005)'
_exptl_crystal_colour colourless
_exptl_crystal_density_diffrn 1.468
_exptl_crystal_density_method 'not measured'
_exptl_crystal_description block
_exptl_crystal_F_000 1016
_exptl_crystal_size_max 0.43
_exptl_crystal_size_mid 0.28
_exptl_crystal_size_min 0.11
_refine_diff_density_max 1.080
_refine_diff_density_min -0.457
_refine_ls_extinction_method none
_refine_ls_goodness_of_fit_ref 1.092
_refine_ls_hydrogen_treatment constr
_refine_ls_matrix_type full
_refine_ls_number_parameters 307
_refine_ls_number_reflns 3577
_refine_ls_number_restraints 0
_refine_ls_restrained_S_all 1.092
_refine_ls_R_factor_all 0.0474
_refine_ls_R_factor_gt 0.0432
_refine_ls_shift/su_max 0.000
_refine_ls_shift/su_mean 0.000
_refine_ls_structure_factor_coef Fsqd
_refine_ls_weighting_details 'calc w=1/[\s^2^(Fo^2^)+(0.0739P)^2^+1.2123P] where P=(Fo^2^+2Fc^2^)/3'
_refine_ls_weighting_scheme calc
_refine_ls_wR_factor_gt 0.1191
_refine_ls_wR_factor_ref 0.1270
_reflns_number_gt 3352
_reflns_number_total 3577
_reflns_threshold_expression >2sigma(I)
_cod_data_source_file at2747.cif
_cod_data_source_block I
_cod_depositor_comments
;
The following automatic conversions were performed:
'_symmetry_cell_setting' value 'Orthorhombic' changed to 'orthorhombic'
according to '/home/saulius/struct/CIF-dictionaries/cif_core.dic'
dictionary named 'cif_core.dic' version 2.4.1 from 2010-06-29.

Automatic conversion script
Id: cif_fix_enum 1527 2010-12-29 10:47:43Z saulius 

The following automatic conversions were performed:

'_symmetry_cell_setting' value 'Orthorhombic' changed to
'orthorhombic' according to
/home/saulius/struct/CIF-dictionaries/cif_core.dic dictionary named
'cif_core.dic' version 2.4.1 from 2010-06-29.

Automatic conversion script
Id: cif_fix_values 1715 2011-07-08 13:25:40Z adriana 
;
_cod_database_code 2221254
_cod_database_fobs_code 2221254

loop_
_symmetry_equiv_pos_as_xyz
'x, y, z'
'-x+1/2, -y, z+1/2'
'-x, y+1/2, -z+1/2'
'x+1/2, -y+1/2, -z'

loop_
_atom_site_type_symbol
_atom_site_label
_atom_site_fract_x
_atom_site_fract_y
_atom_site_fract_z
_atom_site_U_iso_or_equiv
_atom_site_adp_type
_atom_site_calc_flag
_atom_site_refinement_flags
_atom_site_occupancy
_atom_site_disorder_assembly
_atom_site_disorder_group
O O1 0.1926(2) 0.29462(17) 1.07263(8) 0.0182(4) Uani d . 1 . .
O O2 0.3034(2) 0.07030(16) 1.05042(8) 0.0175(4) Uani d . 1 . .
H H2 0.3223 0.0997 1.0842 0.026 Uiso calc R 1 . .
O O3 0.28241(19) -0.14352(15) 1.00393(7) 0.0117(3) Uani d . 1 . .
H H3 0.2817 -0.0757 1.0210 0.018 Uiso calc R 1 . .
O O4 0.22993(18) -0.17614(15) 0.90312(7) 0.0118(3) Uani d . 1 . .
O O5 0.58130(19) -0.16373(15) 0.97902(7) 0.0129(3) Uani d . 1 . .
H H5 0.6465 -0.2146 0.9843 0.019 Uiso calc R 1 . .
O O6 0.5152(2) -0.13426(15) 0.77017(7) 0.0127(3) Uani d . 1 . .
H H6 0.4834 -0.2045 0.7648 0.019 Uiso calc R 1 . .
O O7 0.78562(19) -0.09069(17) 0.82090(8) 0.0147(3) Uani d . 1 . .
H H7 0.8241 -0.1258 0.8501 0.022 Uiso calc R 1 . .
O O8 0.74680(19) 0.14137(17) 0.77962(8) 0.0167(4) Uani d . 1 . .
O O9 0.51228(19) 0.13846(15) 0.79549(7) 0.0126(3) Uani d . 1 . .
C C1 0.3189(3) 0.22030(19) 0.89489(10) 0.0101(4) Uani d . 1 . .
H H1A 0.4255 0.2249 0.8946 0.012 Uiso calc R 1 . .
C C2 0.2671(3) 0.3479(2) 0.91422(11) 0.0130(4) Uani d . 1 . .
C C3 0.2330(3) 0.3740(2) 0.97285(11) 0.0152(4) Uani d . 1 . .
H H3A 0.2023 0.4536 0.9830 0.018 Uiso calc R 1 . .
C C4 0.2431(3) 0.2802(2) 1.02085(11) 0.0133(4) Uani d . 1 . .
C C5 0.3254(3) 0.1614(2) 1.00468(10) 0.0112(4) Uani d . 1 . .
H H5A 0.4296 0.1810 1.0035 0.013 Uiso calc R 1 . .
C C6 0.2803(2) 0.11364(19) 0.94038(10) 0.0093(4) Uani d . 1 . .
C C7 0.3786(3) 0.00071(19) 0.92185(9) 0.0086(4) Uani d . 1 . .
H H7A 0.4783 0.0189 0.9351 0.010 Uiso calc R 1 . .
C C8 0.3392(2) -0.1308(2) 0.94491(9) 0.0094(4) Uani d . 1 . .
C C9 0.4726(3) -0.21530(19) 0.93946(9) 0.0106(4) Uani d . 1 . .
H H9A 0.4470 -0.2984 0.9542 0.013 Uiso calc R 1 . .
C C10 0.5283(3) -0.2248(2) 0.87386(10) 0.0108(4) Uani d . 1 . .
C C11 0.5208(3) -0.10845(19) 0.83436(9) 0.0094(4) Uani d . 1 . .
C C12 0.6596(3) -0.0292(2) 0.84086(10) 0.0105(4) Uani d . 1 . .
H H12A 0.6718 -0.0059 0.8840 0.013 Uiso calc R 1 . .
C C13 0.6438(3) 0.0881(2) 0.80244(10) 0.0118(4) Uani d . 1 . .
C C14 0.3716(3) 0.0779(2) 0.80774(10) 0.0104(4) Uani d . 1 . .
H H14A 0.3327 0.0472 0.7687 0.012 Uiso calc R 1 . .
C C15 0.2754(3) 0.1834(2) 0.82945(10) 0.0119(4) Uani d . 1 . .
H H15A 0.1742 0.1576 0.8288 0.014 Uiso calc R 1 . .
H H15B 0.2861 0.2540 0.8022 0.014 Uiso calc R 1 . .
C C16 0.3828(3) -0.0312(2) 0.85175(10) 0.0094(4) Uani d . 1 . .
C C17 0.2494(3) -0.1166(2) 0.84404(10) 0.0118(4) Uani d . 1 . .
H H17A 0.1638 -0.0687 0.8332 0.014 Uiso calc R 1 . .
H H17B 0.2669 -0.1779 0.8123 0.014 Uiso calc R 1 . .
C C18 0.2638(3) 0.4474(2) 0.86586(12) 0.0194(5) Uani d . 1 . .
H H18A 0.2506 0.5268 0.8850 0.029 Uiso calc R 1 . .
H H18B 0.1846 0.4319 0.8381 0.029 Uiso calc R 1 . .
H H18C 0.3540 0.4469 0.8436 0.029 Uiso calc R 1 . .
C C19 0.1144(3) 0.0868(2) 0.94083(11) 0.0125(4) Uani d . 1 . .
H H19A 0.0618 0.1637 0.9423 0.019 Uiso calc R 1 . .
H H19B 0.0904 0.0377 0.9762 0.019 Uiso calc R 1 . .
H H19C 0.0883 0.0423 0.9043 0.019 Uiso calc R 1 . .
C C20 0.5852(3) -0.3310(2) 0.85366(11) 0.0154(5) Uani d . 1 . .
H H20A 0.5908 -0.3992 0.8797 0.018 Uiso calc R 1 . .
H H20B 0.6192 -0.3368 0.8136 0.018 Uiso calc R 1 . .
O O10 0.9816(2) 0.5246(2) 0.75796(10) 0.0265(4) Uani d . 1 . .
H H10 1.0588 0.5227 0.7390 0.040 Uiso calc R 1 . .
C C21 0.9754(3) 0.6332(3) 0.79372(14) 0.0273(6) Uani d . 1 . .
H H21A 0.8955 0.6276 0.8220 0.041 Uiso calc R 1 . .
H H21B 0.9619 0.7037 0.7674 0.041 Uiso calc R 1 . .
H H21C 1.0648 0.6424 0.8162 0.041 Uiso calc R 1 . .
O O1W 0.9259(2) 0.8195(2) 0.91766(10) 0.0283(5) Uani d . 1 . .
H H1W1 1.0216 0.8137 0.9173 0.042 Uiso d R 1 . .
H H2W1 0.8959 0.7574 0.9371 0.042 Uiso d R 1 . .
O O2W 0.8990(3) 0.3466(2) 0.84211(9) 0.0341(6) Uani d . 1 . .
H H1W2 0.8346 0.2908 0.8221 0.051 Uiso d R 1 . .
H H2W2 0.9261 0.4012 0.8161 0.051 Uiso d R 1 . .

loop_
_atom_site_aniso_label
_atom_site_aniso_U_11
_atom_site_aniso_U_22
_atom_site_aniso_U_33
_atom_site_aniso_U_12
_atom_site_aniso_U_13
_atom_site_aniso_U_23
O1 0.0210(9) 0.0187(8) 0.0150(8) 0.0028(7) 0.0020(7) -0.0043(7)
O2 0.0321(10) 0.0119(7) 0.0086(7) 0.0001(7) 0.0005(7) -0.0005(6)
O3 0.0158(8) 0.0101(7) 0.0092(7) 0.0001(6) 0.0037(6) 0.0008(5)
O4 0.0128(7) 0.0118(7) 0.0108(7) -0.0035(6) -0.0018(6) 0.0019(6)
O5 0.0141(8) 0.0127(7) 0.0121(7) 0.0033(6) -0.0032(6) -0.0012(6)
O6 0.0206(8) 0.0112(7) 0.0063(6) -0.0015(7) 0.0009(6) -0.0017(5)
O7 0.0134(8) 0.0162(8) 0.0146(7) 0.0044(7) 0.0038(6) 0.0033(6)
O8 0.0171(9) 0.0142(7) 0.0187(8) -0.0025(7) 0.0036(7) 0.0023(6)
O9 0.0142(8) 0.0098(7) 0.0136(7) -0.0001(6) 0.0011(6) 0.0032(6)
C1 0.0122(9) 0.0079(8) 0.0102(9) 0.0010(7) 0.0000(8) 0.0003(7)
C2 0.0134(10) 0.0084(9) 0.0173(10) 0.0004(8) -0.0002(8) 0.0008(8)
C3 0.0159(11) 0.0111(9) 0.0186(11) 0.0014(8) 0.0004(9) -0.0026(8)
C4 0.0139(11) 0.0100(9) 0.0159(10) 0.0005(8) -0.0012(8) -0.0036(8)
C5 0.0152(10) 0.0090(9) 0.0093(9) 0.0017(8) -0.0001(8) -0.0021(7)
C6 0.0113(9) 0.0073(8) 0.0093(8) 0.0015(8) -0.0011(7) -0.0009(7)
C7 0.0107(9) 0.0080(8) 0.0071(8) 0.0001(7) -0.0005(8) -0.0001(7)
C8 0.0102(9) 0.0105(9) 0.0075(8) -0.0004(8) 0.0010(7) -0.0001(7)
C9 0.0141(10) 0.0088(8) 0.0088(8) 0.0002(8) 0.0002(8) 0.0002(7)
C10 0.0142(10) 0.0093(8) 0.0089(9) 0.0000(8) 0.0001(8) -0.0006(7)
C11 0.0135(10) 0.0085(8) 0.0063(8) 0.0000(8) -0.0001(8) -0.0007(7)
C12 0.0134(10) 0.0094(9) 0.0088(8) 0.0001(8) 0.0000(8) -0.0001(7)
C13 0.0158(11) 0.0100(9) 0.0097(9) -0.0014(8) 0.0013(8) -0.0020(7)
C14 0.0128(10) 0.0103(9) 0.0081(9) -0.0009(8) -0.0012(8) 0.0008(7)
C15 0.0151(10) 0.0112(9) 0.0094(9) -0.0001(8) -0.0015(8) 0.0013(7)
C16 0.0130(10) 0.0080(9) 0.0072(8) -0.0012(8) -0.0015(7) 0.0003(7)
C17 0.0132(10) 0.0128(10) 0.0094(9) -0.0018(8) -0.0015(8) 0.0003(7)
C18 0.0282(13) 0.0100(9) 0.0199(11) 0.0022(9) -0.0016(10) 0.0030(8)
C19 0.0107(10) 0.0120(9) 0.0147(10) 0.0004(8) 0.0005(8) -0.0008(8)
C20 0.0230(12) 0.0115(10) 0.0116(9) 0.0034(9) 0.0007(9) -0.0010(8)
O10 0.0200(10) 0.0323(11) 0.0272(10) -0.0057(9) -0.0002(8) 0.0013(8)
C21 0.0211(13) 0.0325(14) 0.0283(13) 0.0028(12) 0.0014(11) -0.0004(12)
O1W 0.0188(9) 0.0352(11) 0.0310(10) -0.0017(9) -0.0018(8) 0.0140(9)
O2W 0.0531(15) 0.0298(11) 0.0195(9) -0.0224(11) 0.0129(10) -0.0082(8)

loop_
_atom_type_symbol
_atom_type_description
_atom_type_scat_dispersion_real
_atom_type_scat_dispersion_imag
_atom_type_scat_source
C C 0.0033 0.0000 'International Tables Vol C Tables 4.2.6.8 and 6.1.1.4'
H H 0.0000 0.0000 'International Tables Vol C Tables 4.2.6.8 and 6.1.1.4'
O O 0.0106 0.0000 'International Tables Vol C Tables 4.2.6.8 and 6.1.1.4'

loop_
_geom_angle_atom_site_label_1
_geom_angle_atom_site_label_2
_geom_angle_atom_site_label_3
_geom_angle_site_symmetry_1
_geom_angle_site_symmetry_3
_geom_angle
_geom_angle_publ_flag
C5 O2 H2 . . 109.5 ?
C8 O3 H3 . . 109.5 ?
C8 O4 C17 . . 108.97(16) ?
C9 O5 H5 . . 109.5 ?
C11 O6 H6 . . 109.5 ?
C12 O7 H7 . . 109.5 ?
C13 O9 C14 . . 126.43(17) ?
C2 C1 C15 . . 114.35(19) ?
C2 C1 C6 . . 114.97(18) ?
C15 C1 C6 . . 109.89(17) ?
C2 C1 H1A . . 105.6 ?
C15 C1 H1A . . 105.6 ?
C6 C1 H1A . . 105.6 ?
C3 C2 C18 . . 120.8(2) ?
C3 C2 C1 . . 121.8(2) ?
C18 C2 C1 . . 117.3(2) ?
C2 C3 C4 . . 121.4(2) ?
C2 C3 H3A . . 119.3 ?
C4 C3 H3A . . 119.3 ?
O1 C4 C3 . . 123.1(2) ?
O1 C4 C5 . . 120.3(2) ?
C3 C4 C5 . . 116.6(2) ?
O2 C5 C4 . . 110.43(18) ?
O2 C5 C6 . . 111.59(18) ?
C4 C5 C6 . . 110.77(18) ?
O2 C5 H5A . . 108.0 ?
C4 C5 H5A . . 108.0 ?
C6 C5 H5A . . 108.0 ?
C5 C6 C19 . . 108.61(18) ?
C5 C6 C1 . . 105.59(16) ?
C19 C6 C1 . . 111.42(18) ?
C5 C6 C7 . . 109.69(17) ?
C19 C6 C7 . . 114.94(18) ?
C1 C6 C7 . . 106.17(17) ?
C8 C7 C16 . . 96.96(16) ?
C8 C7 C6 . . 119.59(18) ?
C16 C7 C6 . . 115.84(17) ?
C8 C7 H7A . . 107.9 ?
C16 C7 H7A . . 107.9 ?
C6 C7 H7A . . 107.9 ?
O3 C8 O4 . . 106.79(17) ?
O3 C8 C9 . . 108.20(17) ?
O4 C8 C9 . . 107.87(17) ?
O3 C8 C7 . . 118.47(17) ?
O4 C8 C7 . . 105.57(17) ?
C9 C8 C7 . . 109.47(18) ?
O5 C9 C10 . . 110.95(19) ?
O5 C9 C8 . . 106.27(17) ?
C10 C9 C8 . . 112.45(17) ?
O5 C9 H9A . . 109.0 ?
C10 C9 H9A . . 109.0 ?
C8 C9 H9A . . 109.0 ?
C20 C10 C9 . . 120.0(2) ?
C20 C10 C11 . . 122.6(2) ?
C9 C10 C11 . . 117.39(18) ?
O6 C11 C10 . . 113.25(17) ?
O6 C11 C12 . . 103.16(17) ?
C10 C11 C12 . . 111.51(18) ?
O6 C11 C16 . . 108.23(17) ?
C10 C11 C16 . . 109.83(18) ?
C12 C11 C16 . . 110.67(17) ?
O7 C12 C13 . . 107.48(18) ?
O7 C12 C11 . . 113.11(18) ?
C13 C12 C11 . . 109.31(18) ?
O7 C12 H12A . . 109.0 ?
C13 C12 H12A . . 109.0 ?
C11 C12 H12A . . 109.0 ?
O8 C13 O9 . . 117.8(2) ?
O8 C13 C12 . . 123.0(2) ?
O9 C13 C12 . . 119.14(19) ?
O9 C14 C15 . . 103.60(17) ?
O9 C14 C16 . . 113.43(18) ?
C15 C14 C16 . . 115.04(18) ?
O9 C14 H14A . . 108.2 ?
C15 C14 H14A . . 108.2 ?
C16 C14 H14A . . 108.2 ?
C14 C15 C1 . . 109.45(18) ?
C14 C15 H15A . . 109.8 ?
C1 C15 H15A . . 109.8 ?
C14 C15 H15B . . 109.8 ?
C1 C15 H15B . . 109.8 ?
H15A C15 H15B . . 108.2 ?
C14 C16 C17 . . 109.82(18) ?
C14 C16 C11 . . 108.34(18) ?
C17 C16 C11 . . 107.41(17) ?
C14 C16 C7 . . 116.32(17) ?
C17 C16 C7 . . 102.56(17) ?
C11 C16 C7 . . 111.96(17) ?
O4 C17 C16 . . 105.42(17) ?
O4 C17 H17A . . 110.7 ?
C16 C17 H17A . . 110.7 ?
O4 C17 H17B . . 110.7 ?
C16 C17 H17B . . 110.7 ?
H17A C17 H17B . . 108.8 ?
C2 C18 H18A . . 109.5 ?
C2 C18 H18B . . 109.5 ?
H18A C18 H18B . . 109.5 ?
C2 C18 H18C . . 109.5 ?
H18A C18 H18C . . 109.5 ?
H18B C18 H18C . . 109.5 ?
C6 C19 H19A . . 109.5 ?
C6 C19 H19B . . 109.5 ?
H19A C19 H19B . . 109.5 ?
C6 C19 H19C . . 109.5 ?
H19A C19 H19C . . 109.5 ?
H19B C19 H19C . . 109.5 ?
C10 C20 H20A . . 120.0 ?
C10 C20 H20B . . 120.0 ?
H20A C20 H20B . . 120.0 ?
C21 O10 H10 . . 109.5 ?
O10 C21 H21A . . 109.5 ?
O10 C21 H21B . . 109.5 ?
H21A C21 H21B . . 109.5 ?
O10 C21 H21C . . 109.5 ?
H21A C21 H21C . . 109.5 ?
H21B C21 H21C . . 109.5 ?
H1W1 O1W H2W1 . . 105.9 ?
H1W2 O2W H2W2 . . 108.4 ?

loop_
_geom_bond_atom_site_label_1
_geom_bond_atom_site_label_2
_geom_bond_site_symmetry_2
_geom_bond_distance
_geom_bond_publ_flag
O1 C4 . 1.229(3) ?
O2 C5 . 1.414(3) ?
O2 H2 . 0.8200 ?
O3 C8 . 1.394(3) ?
O3 H3 . 0.8200 ?
O4 C8 . 1.440(3) ?
O4 C17 . 1.449(3) ?
O5 C9 . 1.431(3) ?
O5 H5 . 0.8200 ?
O6 C11 . 1.426(2) ?
O6 H6 . 0.8200 ?
O7 C12 . 1.402(3) ?
O7 H7 . 0.8200 ?
O8 C13 . 1.213(3) ?
O9 C13 . 1.333(3) ?
O9 C14 . 1.472(3) ?
C1 C2 . 1.516(3) ?
C1 C15 . 1.533(3) ?
C1 C6 . 1.559(3) ?
C1 H1A . 0.9800 ?
C2 C3 . 1.345(3) ?
C2 C18 . 1.503(3) ?
C3 C4 . 1.458(3) ?
C3 H3A . 0.9300 ?
C4 C5 . 1.528(3) ?
C5 C6 . 1.549(3) ?
C5 H5A . 0.9800 ?
C6 C19 . 1.551(3) ?
C6 C7 . 1.568(3) ?
C7 C8 . 1.547(3) ?
C7 C16 . 1.566(3) ?
C7 H7A . 0.9800 ?
C8 C9 . 1.531(3) ?
C9 C10 . 1.521(3) ?
C9 H9A . 0.9800 ?
C10 C20 . 1.333(3) ?
C10 C11 . 1.523(3) ?
C11 C12 . 1.541(3) ?
C11 C16 . 1.562(3) ?
C12 C13 . 1.523(3) ?
C12 H12A . 0.9800 ?
C14 C15 . 1.516(3) ?
C14 C16 . 1.520(3) ?
C14 H14A . 0.9800 ?
C15 H15A . 0.9700 ?
C15 H15B . 0.9700 ?
C16 C17 . 1.542(3) ?
C17 H17A . 0.9700 ?
C17 H17B . 0.9700 ?
C18 H18A . 0.9600 ?
C18 H18B . 0.9600 ?
C18 H18C . 0.9600 ?
C19 H19A . 0.9600 ?
C19 H19B . 0.9600 ?
C19 H19C . 0.9600 ?
C20 H20A . 0.9300 ?
C20 H20B . 0.9300 ?
O10 C21 . 1.408(4) ?
O10 H10 . 0.8200 ?
C21 H21A . 0.9600 ?
C21 H21B . 0.9600 ?
C21 H21C . 0.9600 ?
O1W H1W1 . 0.8814 ?
O1W H2W1 . 0.8396 ?
O2W H1W2 . 0.9487 ?
O2W H2W2 . 0.8533 ?

loop_
_geom_hbond_atom_site_label_D
_geom_hbond_atom_site_label_H
_geom_hbond_atom_site_label_A
_geom_hbond_site_symmetry_A
_geom_hbond_distance_DH
_geom_hbond_distance_HA
_geom_hbond_distance_DA
_geom_hbond_angle_DHA
_geom_hbond_publ_flag
O1W H1W1 O4 1_665 0.8800 1.9400 2.810(2) 169.00 yes
O2 H2 O2W 4_457 0.8200 1.8500 2.656(3) 169.00 yes
O1W H2W1 O3 4_557 0.8400 2.0600 2.873(3) 163.00 yes
O3 H3 O2 . 0.8200 1.7100 2.525(2) 171.00 yes
O2W H1W2 O8 . 0.9500 2.0300 2.950(3) 164.00 yes
O2W H2W2 O10 . 0.8500 1.9100 2.760(3) 179.00 yes
O5 H5 O3 4_547 0.8200 1.9900 2.805(2) 172.00 yes
O6 H6 O9 3_646 0.8200 2.1400 2.848(2) 144.00 yes
O7 H7 O1W 1_545 0.8200 1.8400 2.653(3) 171.00 yes
O10 H10 O7 3_756 0.8200 2.2900 3.011(3) 147.00 yes
O10 H10 O8 3_756 0.8200 2.2300 2.911(3) 140.00 yes
C1 H1A O9 . 0.9800 2.4800 2.936(3) 108.00 yes
C1 H1A O1 4_557 0.9800 2.5600 3.507(3) 162.00 yes
C7 H7A O5 . 0.9800 2.3800 2.856(3) 109.00 yes
C12 H12A O1 4_557 0.9800 2.4700 3.168(3) 128.00 yes
C17 H17A O10 3_646 0.9700 2.6000 3.428(3) 144.00 yes
C17 H17B O6 . 0.9700 2.5000 2.929(3) 107.00 yes
C19 H19B O2 . 0.9600 2.5600 2.957(3) 105.00 yes

loop_
_geom_torsion_atom_site_label_1
_geom_torsion_atom_site_label_2
_geom_torsion_atom_site_label_3
_geom_torsion_atom_site_label_4
_geom_torsion_site_symmetry_1
_geom_torsion_site_symmetry_2
_geom_torsion_site_symmetry_3
_geom_torsion_site_symmetry_4
_geom_torsion
_geom_torsion_publ_flag
C15 C1 C2 C3 . . . . 148.4(2) ?
C6 C1 C2 C3 . . . . 19.9(3) ?
C15 C1 C2 C18 . . . . -35.2(3) ?
C6 C1 C2 C18 . . . . -163.7(2) ?
C18 C2 C3 C4 . . . . -176.8(2) ?
C1 C2 C3 C4 . . . . -0.5(4) ?
C2 C3 C4 O1 . . . . -168.7(2) ?
C2 C3 C4 C5 . . . . 13.3(3) ?
O1 C4 C5 O2 . . . . 13.0(3) ?
C3 C4 C5 O2 . . . . -168.9(2) ?
O1 C4 C5 C6 . . . . 137.2(2) ?
C3 C4 C5 C6 . . . . -44.8(3) ?
O2 C5 C6 C19 . . . . 63.6(2) ?
C4 C5 C6 C19 . . . . -59.9(2) ?
O2 C5 C6 C1 . . . . -176.83(19) ?
C4 C5 C6 C1 . . . . 59.7(2) ?
O2 C5 C6 C7 . . . . -62.8(2) ?
C4 C5 C6 C7 . . . . 173.71(18) ?
C2 C1 C6 C5 . . . . -48.1(2) ?
C15 C1 C6 C5 . . . . -178.84(18) ?
C2 C1 C6 C19 . . . . 69.6(2) ?
C15 C1 C6 C19 . . . . -61.1(2) ?
C2 C1 C6 C7 . . . . -164.58(18) ?
C15 C1 C6 C7 . . . . 64.7(2) ?
C5 C6 C7 C8 . . . . 83.5(2) ?
C19 C6 C7 C8 . . . . -39.2(3) ?
C1 C6 C7 C8 . . . . -162.86(18) ?
C5 C6 C7 C16 . . . . -161.04(18) ?
C19 C6 C7 C16 . . . . 76.2(2) ?
C1 C6 C7 C16 . . . . -47.4(2) ?
C17 O4 C8 O3 . . . . 154.14(17) ?
C17 O4 C8 C9 . . . . -89.8(2) ?
C17 O4 C8 C7 . . . . 27.2(2) ?
C16 C7 C8 O3 . . . . -161.90(19) ?
C6 C7 C8 O3 . . . . -36.9(3) ?
C16 C7 C8 O4 . . . . -42.4(2) ?
C6 C7 C8 O4 . . . . 82.6(2) ?
C16 C7 C8 C9 . . . . 73.4(2) ?
C6 C7 C8 C9 . . . . -161.50(18) ?
O3 C8 C9 O5 . . . . -67.8(2) ?
O4 C8 C9 O5 . . . . 176.98(16) ?
C7 C8 C9 O5 . . . . 62.6(2) ?
O3 C8 C9 C10 . . . . 170.59(18) ?
O4 C8 C9 C10 . . . . 55.4(2) ?
C7 C8 C9 C10 . . . . -59.0(2) ?
O5 C9 C10 C20 . . . . 95.7(3) ?
C8 C9 C10 C20 . . . . -145.4(2) ?
O5 C9 C10 C11 . . . . -82.2(2) ?
C8 C9 C10 C11 . . . . 36.6(3) ?
C20 C10 C11 O6 . . . . 27.0(3) ?
C9 C10 C11 O6 . . . . -155.1(2) ?
C20 C10 C11 C12 . . . . -88.9(3) ?
C9 C10 C11 C12 . . . . 89.0(2) ?
C20 C10 C11 C16 . . . . 148.1(2) ?
C9 C10 C11 C16 . . . . -34.0(3) ?
O6 C11 C12 O7 . . . . -59.4(2) ?
C10 C11 C12 O7 . . . . 62.5(2) ?
C16 C11 C12 O7 . . . . -174.96(17) ?
O6 C11 C12 C13 . . . . 60.3(2) ?
C10 C11 C12 C13 . . . . -177.82(18) ?
C16 C11 C12 C13 . . . . -55.3(2) ?
C14 O9 C13 O8 . . . . 166.4(2) ?
C14 O9 C13 C12 . . . . -16.6(3) ?
O7 C12 C13 O8 . . . . -27.5(3) ?
C11 C12 C13 O8 . . . . -150.6(2) ?
O7 C12 C13 O9 . . . . 155.59(19) ?
C11 C12 C13 O9 . . . . 32.5(3) ?
C13 O9 C14 C15 . . . . 147.4(2) ?
C13 O9 C14 C16 . . . . 22.0(3) ?
O9 C14 C15 C1 . . . . -73.9(2) ?
C16 C14 C15 C1 . . . . 50.4(3) ?
C2 C1 C15 C14 . . . . 161.25(19) ?
C6 C1 C15 C14 . . . . -67.7(2) ?
O9 C14 C16 C17 . . . . -159.36(18) ?
C15 C14 C16 C17 . . . . 81.6(2) ?
O9 C14 C16 C11 . . . . -42.3(2) ?
C15 C14 C16 C11 . . . . -161.36(18) ?
O9 C14 C16 C7 . . . . 84.8(2) ?
C15 C14 C16 C7 . . . . -34.2(3) ?
O6 C11 C16 C14 . . . . -51.0(2) ?
C10 C11 C16 C14 . . . . -175.06(18) ?
C12 C11 C16 C14 . . . . 61.4(2) ?
O6 C11 C16 C17 . . . . 67.6(2) ?
C10 C11 C16 C17 . . . . -56.5(2) ?
C12 C11 C16 C17 . . . . 179.97(17) ?
O6 C11 C16 C7 . . . . 179.46(17) ?
C10 C11 C16 C7 . . . . 55.4(2) ?
C12 C11 C16 C7 . . . . -68.2(2) ?
C8 C7 C16 C14 . . . . 161.50(19) ?
C6 C7 C16 C14 . . . . 33.8(3) ?
C8 C7 C16 C17 . . . . 41.6(2) ?
C6 C7 C16 C17 . . . . -86.1(2) ?
C8 C7 C16 C11 . . . . -73.2(2) ?
C6 C7 C16 C11 . . . . 159.07(18) ?
C8 O4 C17 C16 . . . . 1.0(2) ?
C14 C16 C17 O4 . . . . -152.40(18) ?
C11 C16 C17 O4 . . . . 89.98(19) ?
C7 C16 C17 O4 . . . . -28.1(2) ?

loop_
_cod_related_entry_id
_cod_related_entry_database
_cod_related_entry_code
1 ChemSpider 30655730
